data_1574492
loop_
_publ_author_name
'Saadi, Lamine'
'Valade, Lo\"ic'
'Chauvier, Cl\'ement'

_publ_section_title
;
 Catalytic alkoxysilylation of C--H bonds with tert-butyl-substituted
 alkoxysilyldiazenes
;
_journal_issue 22
_journal_name_full 'Chemical Science'
_journal_page_first 9794
_journal_page_last 9801
_journal_paper_doi 10.1039/D5SC02059J
_journal_volume 16
_journal_year 2025
_chemical_formula_moiety 'C18 H23 F O Si'
_chemical_formula_sum 'C18 H23 F O Si'
_chemical_formula_weight 302.45
_space_group_crystal_system triclinic
_space_group_IT_number 2
_space_group_name_Hall '-P 1'
_space_group_name_H-M_alt 'P -1'
_atom_sites_solution_hydrogens geom
_atom_sites_solution_primary dual
_atom_sites_solution_secondary difmap
_audit_creation_method SHELXL-2019/3
_audit_update_record
;
2024-10-26 deposited with the CCDC.	2025-04-24 downloaded from the CCDC.
;
_cell_angle_alpha 78.849(4)
_cell_angle_beta 85.474(4)
_cell_angle_gamma 86.837(4)
_cell_formula_units_Z 2
_cell_length_a 6.8159(8)
_cell_length_b 10.7178(11)
_cell_length_c 12.2818(13)
_cell_measurement_reflns_used 1620
_cell_measurement_temperature 200(1)
_cell_measurement_theta_max 23.54
_cell_measurement_theta_min 2.32
_cell_volume 876.79(17)
_computing_cell_refinement 'Bruker SAINT'
_computing_data_collection 'Bruker APEX2'
_computing_data_reduction 'Bruker SAINT'
_computing_molecular_graphics 'SXGRAPH (Farrugia, 2012)'
_computing_structure_refinement 'SHELXL (Sheldrick, 2015)'
_computing_structure_solution 'SHELXT (Sheldrick, 2015)'
_diffrn_ambient_temperature 200(1)
_diffrn_measured_fraction_theta_full 0.963
_diffrn_measured_fraction_theta_max 0.963
_diffrn_measurement_device_type 'Bruker APEX-II CCD'
_diffrn_measurement_method '\f and \w scans'
_diffrn_radiation_monochromator 'curved graphite'
_diffrn_radiation_source 'fine-focus sealed tube'
_diffrn_radiation_type MoK\a
_diffrn_radiation_wavelength 0.71073
_diffrn_reflns_av_R_equivalents 0.0439
_diffrn_reflns_av_unetI/netI 0.0906
_diffrn_reflns_Laue_measured_fraction_full 0.963
_diffrn_reflns_Laue_measured_fraction_max 0.963
_diffrn_reflns_limit_h_max 7
_diffrn_reflns_limit_h_min -4
_diffrn_reflns_limit_k_max 11
_diffrn_reflns_limit_k_min -11
_diffrn_reflns_limit_l_max 13
_diffrn_reflns_limit_l_min -13
_diffrn_reflns_number 5756
_diffrn_reflns_point_group_measured_fraction_full 0.963
_diffrn_reflns_point_group_measured_fraction_max 0.963
_diffrn_reflns_theta_full 23.252
_diffrn_reflns_theta_max 23.252
_diffrn_reflns_theta_min 1.694
_exptl_absorpt_coefficient_mu 0.140
_exptl_absorpt_correction_T_max 1.000
_exptl_absorpt_correction_T_min 0.915
_exptl_absorpt_correction_type numerical
_exptl_absorpt_process_details
; 
 SADABS 2016/2: Krause, L., Herbst-Irmer, R., Sheldrick G.M. & Stalke D.,
 J. Appl. Cryst. 48 (2015) 3-10
;
_exptl_crystal_colour colourless
_exptl_crystal_density_diffrn 1.146
_exptl_crystal_density_method 'not measured'
_exptl_crystal_description needle
_exptl_crystal_F_000 324
_exptl_crystal_size_max 0.60
_exptl_crystal_size_mid 0.05
_exptl_crystal_size_min 0.05
_refine_diff_density_max 0.483
_refine_diff_density_min -0.335
_refine_diff_density_rms 0.062
_refine_ls_extinction_method none
_refine_ls_goodness_of_fit_ref 1.033
_refine_ls_hydrogen_treatment constr
_refine_ls_matrix_type full
_refine_ls_number_parameters 190
_refine_ls_number_reflns 2429
_refine_ls_number_restraints 0
_refine_ls_restrained_S_all 1.033
_refine_ls_R_factor_all 0.1321
_refine_ls_R_factor_gt 0.0765
_refine_ls_shift/su_max 0.000
_refine_ls_shift/su_mean 0.000
_refine_ls_structure_factor_coef Fsqd
_refine_ls_weighting_details 'w=1/[\s^2^(Fo^2^)+(0.0068P)^2^+2.7991P] where P=(Fo^2^+2Fc^2^)/3'
_refine_ls_weighting_scheme calc
_refine_ls_wR_factor_gt 0.1256
_refine_ls_wR_factor_ref 0.1436
_reflns_number_gt 1521
_reflns_number_total 2429
_reflns_threshold_expression 'I > 2\s(I)'
_cod_data_source_file d5sc02059j2.cif
_cod_data_source_block las181
_cod_depositor_comments 'Adding full bibliography for 1574491--1574492.cif.'
_cod_database_code 1574492
_shelx_shelxl_version_number 2019/3
_shelx_space_group_comment
;
The symmetry employed for this shelxl refinement is uniquely defined
by the following loop, which should always be used as a source of
symmetry information in preference to the above space-group names.
They are only intended as comments.
;

loop_
_space_group_symop_operation_xyz
'x, y, z'
'-x, -y, -z'

loop_
_atom_site_label
_atom_site_type_symbol
_atom_site_fract_x
_atom_site_fract_y
_atom_site_fract_z
_atom_site_U_iso_or_equiv
_atom_site_adp_type
_atom_site_occupancy
_atom_site_site_symmetry_order
_atom_site_calc_flag
_atom_site_refinement_flags_posn
_atom_site_refinement_flags_adp
_atom_site_refinement_flags_occupancy
_atom_site_disorder_assembly
_atom_site_disorder_group
Si1 Si 0.4865(2) 0.78899(14) 0.21488(13) 0.0348(4) Uani 1 1 d . . . . .
F1 F 0.2422(4) 0.5780(2) 0.1767(2) 0.0370(8) Uani 1 1 d . . . . .
O1 O 0.3199(5) 0.8079(3) 0.3135(3) 0.0401(10) Uani 1 1 d . . . . .
C1 C 0.5607(7) 0.6169(5) 0.2184(4) 0.0304(13) Uani 1 1 d . . . . .
C2 C 0.4318(7) 0.5325(5) 0.1939(4) 0.0281(12) Uani 1 1 d . . . . .
C3 C 0.4747(7) 0.4062(5) 0.1864(4) 0.0285(12) Uani 1 1 d . . . . .
C4 C 0.6656(7) 0.3616(5) 0.2077(4) 0.0343(13) Uani 1 1 d . . . . .
H4 H 0.702855 0.275648 0.204431 0.041 Uiso 1 1 calc R U . . .
C5 C 0.8023(8) 0.4395(5) 0.2336(4) 0.0357(14) Uani 1 1 d . . . . .
H5 H 0.931851 0.406835 0.248472 0.043 Uiso 1 1 calc R U . . .
C6 C 0.7510(7) 0.5651(5) 0.2379(4) 0.0345(13) Uani 1 1 d . . . . .
H6 H 0.847498 0.617956 0.254470 0.041 Uiso 1 1 calc R U . . .
C7 C 0.3282(7) 0.3226(4) 0.1580(4) 0.0288(13) Uani 1 1 d . . . . .
C8 C 0.2213(7) 0.3600(5) 0.0640(4) 0.0309(13) Uani 1 1 d . . . . .
H8 H 0.240695 0.441063 0.018094 0.037 Uiso 1 1 calc R U . . .
C9 C 0.0876(7) 0.2806(5) 0.0368(4) 0.0336(13) Uani 1 1 d . . . . .
H9 H 0.016329 0.307129 -0.027658 0.040 Uiso 1 1 calc R U . . .
C10 C 0.0574(8) 0.1630(5) 0.1031(5) 0.0391(14) Uani 1 1 d . . . . .
H10 H -0.034805 0.108692 0.084262 0.047 Uiso 1 1 calc R U . . .
C11 C 0.1607(8) 0.1240(5) 0.1966(5) 0.0426(15) Uani 1 1 d . . . . .
H11 H 0.140142 0.042896 0.242296 0.051 Uiso 1 1 calc R U . . .
C12 C 0.2946(8) 0.2037(5) 0.2234(4) 0.0370(14) Uani 1 1 d . . . . .
H12 H 0.365189 0.176537 0.288113 0.044 Uiso 1 1 calc R U . . .
C13 C 0.3719(8) 0.8529(5) 0.0831(4) 0.0427(15) Uani 1 1 d . . . . .
H13A H 0.466181 0.843971 0.020259 0.064 Uiso 1 1 calc R U . . .
H13B H 0.254501 0.805532 0.079219 0.064 Uiso 1 1 calc R U . . .
H13C H 0.334305 0.943045 0.079779 0.064 Uiso 1 1 calc R U . . .
C14 C 0.7109(8) 0.8780(5) 0.2208(5) 0.0551(17) Uani 1 1 d . . . . .
H14A H 0.807393 0.864218 0.160357 0.083 Uiso 1 1 calc R U . . .
H14B H 0.675664 0.969019 0.212858 0.083 Uiso 1 1 calc R U . . .
H14C H 0.768017 0.847566 0.292466 0.083 Uiso 1 1 calc R U . . .
C15 C 0.3003(9) 0.7587(6) 0.4320(4) 0.0461(16) Uani 1 1 d . . . . .
C16 C 0.1799(12) 0.6390(7) 0.4468(6) 0.102(3) Uani 1 1 d . . . . .
H16A H 0.162000 0.601371 0.526094 0.154 Uiso 1 1 calc R U . . .
H16B H 0.050941 0.661922 0.416933 0.154 Uiso 1 1 calc R U . . .
H16C H 0.250006 0.577231 0.406887 0.154 Uiso 1 1 calc R U . . .
C17 C 0.1931(15) 0.8567(8) 0.4841(6) 0.140(4) Uani 1 1 d . . . . .
H17A H 0.177170 0.826534 0.564766 0.210 Uiso 1 1 calc R U . . .
H17B H 0.267395 0.934704 0.468178 0.210 Uiso 1 1 calc R U . . .
H17C H 0.063221 0.874510 0.454288 0.210 Uiso 1 1 calc R U . . .
C18 C 0.4934(10) 0.7192(8) 0.4796(5) 0.095(3) Uani 1 1 d . . . . .
H18A H 0.472263 0.686724 0.559709 0.142 Uiso 1 1 calc R U . . .
H18B H 0.557550 0.652252 0.443492 0.142 Uiso 1 1 calc R U . . .
H18C H 0.577574 0.792599 0.466973 0.142 Uiso 1 1 calc R U . . .

loop_
_atom_site_aniso_label
_atom_site_aniso_U_11
_atom_site_aniso_U_22
_atom_site_aniso_U_33
_atom_site_aniso_U_23
_atom_site_aniso_U_13
_atom_site_aniso_U_12
Si1 0.0391(9) 0.0316(9) 0.0336(10) -0.0046(7) -0.0015(7) -0.0072(7)
F1 0.0260(16) 0.0298(16) 0.056(2) -0.0090(15) -0.0072(14) 0.0015(13)
O1 0.051(2) 0.038(2) 0.030(2) -0.0041(18) 0.0006(18) 0.0033(18)
C1 0.026(3) 0.039(3) 0.026(3) -0.005(3) 0.000(2) -0.009(3)
C2 0.024(3) 0.032(3) 0.026(3) -0.001(2) 0.001(2) 0.004(2)
C3 0.027(3) 0.031(3) 0.025(3) -0.003(2) 0.002(2) 0.002(2)
C4 0.035(3) 0.036(3) 0.027(3) 0.001(3) 0.006(3) 0.005(3)
C5 0.028(3) 0.048(4) 0.028(3) -0.001(3) -0.001(3) 0.006(3)
C6 0.029(3) 0.047(4) 0.026(3) -0.003(3) -0.001(2) -0.013(3)
C7 0.029(3) 0.027(3) 0.029(3) -0.006(3) 0.002(3) 0.005(2)
C8 0.035(3) 0.026(3) 0.029(3) -0.002(3) 0.008(3) -0.003(3)
C9 0.033(3) 0.038(3) 0.029(3) -0.004(3) -0.003(3) -0.001(3)
C10 0.043(3) 0.033(3) 0.043(4) -0.011(3) 0.001(3) -0.004(3)
C11 0.054(4) 0.025(3) 0.046(4) 0.000(3) 0.001(3) -0.003(3)
C12 0.043(3) 0.031(3) 0.036(4) -0.003(3) -0.008(3) 0.001(3)
C13 0.057(4) 0.035(3) 0.034(3) -0.002(3) -0.001(3) -0.004(3)
C14 0.055(4) 0.046(4) 0.065(4) -0.010(3) -0.001(3) -0.020(3)
C15 0.056(4) 0.052(4) 0.027(4) -0.002(3) -0.001(3) 0.005(3)
C16 0.143(8) 0.112(7) 0.047(5) 0.010(5) -0.002(5) -0.061(6)
C17 0.238(12) 0.116(7) 0.048(5) -0.015(5) 0.020(6) 0.095(8)
C18 0.080(5) 0.158(8) 0.037(4) -0.003(5) -0.008(4) 0.027(5)

loop_
_atom_type_symbol
_atom_type_description
_atom_type_scat_dispersion_real
_atom_type_scat_dispersion_imag
_atom_type_scat_source
C C 0.0033 0.0016 'International Tables Vol C Tables 4.2.6.8 and 6.1.1.4'
H H 0.0000 0.0000 'International Tables Vol C Tables 4.2.6.8 and 6.1.1.4'
O O 0.0106 0.0060 'International Tables Vol C Tables 4.2.6.8 and 6.1.1.4'
F F 0.0171 0.0103 'International Tables Vol C Tables 4.2.6.8 and 6.1.1.4'
Si Si 0.0817 0.0704 'International Tables Vol C Tables 4.2.6.8 and 6.1.1.4'

loop_
_geom_angle_atom_site_label_1
_geom_angle_atom_site_label_2
_geom_angle_atom_site_label_3
_geom_angle
_geom_angle_site_symmetry_1
_geom_angle_site_symmetry_3
_geom_angle_publ_flag
O1 Si1 C13 105.8(2) . . ?
O1 Si1 C14 111.9(2) . . ?
C13 Si1 C14 109.2(3) . . ?
O1 Si1 C1 112.3(2) . . ?
C13 Si1 C1 108.7(2) . . ?
C14 Si1 C1 108.7(3) . . ?
C15 O1 Si1 133.7(3) . . ?
C2 C1 C6 114.5(5) . . ?
C2 C1 Si1 121.5(4) . . ?
C6 C1 Si1 123.8(4) . . ?
F1 C2 C1 116.7(4) . . ?
F1 C2 C3 116.9(4) . . ?
C1 C2 C3 126.4(4) . . ?
C2 C3 C4 115.7(5) . . ?
C2 C3 C7 123.0(4) . . ?
C4 C3 C7 121.4(5) . . ?
C5 C4 C3 121.4(5) . . ?
C4 C5 C6 120.0(5) . . ?
C5 C6 C1 122.0(5) . . ?
C12 C7 C8 117.8(5) . . ?
C12 C7 C3 121.0(5) . . ?
C8 C7 C3 121.2(4) . . ?
C9 C8 C7 120.9(5) . . ?
C10 C9 C8 120.1(5) . . ?
C9 C10 C11 120.1(5) . . ?
C10 C11 C12 119.5(5) . . ?
C11 C12 C7 121.5(5) . . ?
O1 C15 C17 107.2(5) . . ?
O1 C15 C18 112.7(5) . . ?
C17 C15 C18 112.6(6) . . ?
O1 C15 C16 105.9(5) . . ?
C17 C15 C16 110.9(6) . . ?
C18 C15 C16 107.4(6) . . ?

loop_
_geom_bond_atom_site_label_1
_geom_bond_atom_site_label_2
_geom_bond_distance
_geom_bond_site_symmetry_2
_geom_bond_publ_flag
Si1 O1 1.628(4) . ?
Si1 C13 1.847(5) . ?
Si1 C14 1.860(5) . ?
Si1 C1 1.879(5) . ?
F1 C2 1.373(5) . ?
O1 C15 1.447(6) . ?
C1 C2 1.384(7) . ?
C1 C6 1.402(7) . ?
C2 C3 1.388(6) . ?
C3 C4 1.388(7) . ?
C3 C7 1.481(7) . ?
C4 C5 1.379(7) . ?
C5 C6 1.382(7) . ?
C7 C12 1.389(6) . ?
C7 C8 1.395(7) . ?
C8 C9 1.382(7) . ?
C9 C10 1.378(7) . ?
C10 C11 1.378(7) . ?
C11 C12 1.384(7) . ?
C15 C17 1.466(8) . ?
C15 C18 1.489(8) . ?
C15 C16 1.535(8) . ?
